data_2241786
loop_
_publ_author_name
'K\"oysal, Yavuz'
'B\"ulb\"ul, Hakan'
'G\"um\"u\,s, S\"umeyye'
'A\(gar, Erbil'
'Soylu, Mustafa Serkan'

_publ_section_title
;
 Crystal structure and computational study of
 2,4-dichloro-<i>N</i>-[(<i>E</i>)-(5-nitrothiophen-2-yl)methylidene]aniline
;
_journal_coeditor_code PK2586
_journal_issue 8
_journal_name_full 'Acta Crystallographica Section E'
_journal_page_first 1187
_journal_page_last 1189
_journal_paper_doi 10.1107/S2056989016011816
_journal_volume 72
_journal_year 2016
_chemical_formula_iupac 'C11 H6 Cl2 N2 O2 S'
_chemical_formula_moiety 'C11 H6 Cl2 N2 O2 S'
_chemical_formula_sum 'C11 H6 Cl2 N2 O2 S'
_chemical_formula_weight 301.14
_chemical_name_systematic
;
2,4-Dichloro-<i>N</i>-[(<i>E</i>)-(5-nitrothiophen-2-yl)methylidene]aniline
;
_space_group_crystal_system monoclinic
_space_group_IT_number 14
_space_group_name_Hall '-P 2ybc'
_space_group_name_H-M_alt 'P 1 21/c 1'
_symmetry_space_group_name_Hall '-P 2ybc'
_symmetry_space_group_name_H-M 'P 1 21/c 1'
_atom_sites_solution_hydrogens geom
_audit_creation_method SHELXL-2014/7
_cell_angle_alpha 90
_cell_angle_beta 117.967(10)
_cell_angle_gamma 90
_cell_formula_units_Z 4
_cell_length_a 7.5731(9)
_cell_length_b 22.1795(16)
_cell_length_c 8.3093(16)
_cell_measurement_reflns_used 612
_cell_measurement_temperature 293(2)
_cell_measurement_theta_max 28.4439
_cell_measurement_theta_min 3.1747
_cell_volume 1232.7(3)
_computing_cell_refinement
;
CrysAlis PRO (Oxford Diffraction, 2007)
;
_computing_data_collection
;
CrysAlis PRO (Oxford Diffraction, 2007)
;
_computing_data_reduction
;
CrysAlis PRO (Oxford Diffraction, 2007)
;
_computing_molecular_graphics
;
ORTEP-3 for Windows (Farrugia, 2012)
;
_computing_publication_material
;
WinGX (Farrugia, 2012)
;
_computing_structure_refinement
;
SHELXL2014 (Sheldrick, 2015)
;
_computing_structure_solution
;
SHELXS97 (Sheldrick, 2008)
;
_diffrn_ambient_temperature 293(2)
_diffrn_detector_area_resol_mean 16.0454
_diffrn_measured_fraction_theta_full 0.919
_diffrn_measured_fraction_theta_max 0.909
_diffrn_measurement_device_type 'Agilent SuperNova (Single source at offset) Eos'
_diffrn_measurement_method '\w scans'
_diffrn_radiation_type MoK\a
_diffrn_radiation_wavelength 0.71073
_diffrn_reflns_av_R_equivalents 0.0332
_diffrn_reflns_limit_h_max 9
_diffrn_reflns_limit_h_min -7
_diffrn_reflns_limit_k_max 12
_diffrn_reflns_limit_k_min -27
_diffrn_reflns_limit_l_max 5
_diffrn_reflns_limit_l_min -10
_diffrn_reflns_number 3059
_diffrn_reflns_theta_full 25.242
_diffrn_reflns_theta_max 26.000
_diffrn_reflns_theta_min 3.181
_exptl_absorpt_coefficient_mu 0.689
_exptl_absorpt_correction_T_max 1.00000
_exptl_absorpt_correction_T_min 0.71172
_exptl_absorpt_correction_type multi-scan
_exptl_absorpt_process_details
;
(CrysAlis PRO; Agilent, 2011)
;
_exptl_crystal_colour red
_exptl_crystal_density_diffrn 1.623
_exptl_crystal_density_method 'not measured'
_exptl_crystal_description block
_exptl_crystal_F_000 608
_exptl_crystal_size_max 0.18
_exptl_crystal_size_mid 0.15
_exptl_crystal_size_min 0.10
_refine_diff_density_max 0.379
_refine_diff_density_min -0.317
_refine_ls_extinction_method none
_refine_ls_goodness_of_fit_ref 1.090
_refine_ls_hydrogen_treatment constr
_refine_ls_matrix_type full
_refine_ls_number_parameters 163
_refine_ls_number_reflns 2201
_refine_ls_number_restraints 0
_refine_ls_restrained_S_all 1.090
_refine_ls_R_factor_all 0.1298
_refine_ls_R_factor_gt 0.0632
_refine_ls_shift/su_max 0.000
_refine_ls_shift/su_mean 0.000
_refine_ls_structure_factor_coef Fsqd
_refine_ls_weighting_details 'w=1/[\s^2^(Fo^2^)+(0.0190P)^2^] where P=(Fo^2^+2Fc^2^)/3'
_refine_ls_weighting_scheme calc
_refine_ls_wR_factor_gt 0.0938
_refine_ls_wR_factor_ref 0.1383
_reflns_number_gt 1119
_reflns_number_total 2201
_reflns_threshold_expression 'I > 2\s(I)'
_cod_data_source_file pk2586sup1.cif
_cod_data_source_block I
_cod_database_code 2241786
_shelx_space_group_comment
;
The symmetry employed for this shelxl refinement is uniquely defined
by the following loop, which should always be used as a source of
symmetry information in preference to the above space-group names.
They are only intended as comments.
;

loop_
_space_group_symop_operation_xyz
'x, y, z'
'-x, y+1/2, -z+1/2'
'-x, -y, -z'
'x, -y-1/2, z-1/2'

loop_
_atom_site_type_symbol
_atom_site_label
_atom_site_fract_x
_atom_site_fract_y
_atom_site_fract_z
_atom_site_U_iso_or_equiv
_atom_site_adp_type
_atom_site_calc_flag
_atom_site_occupancy
S S1 0.4933(2) 0.69183(7) 0.38617(19) 0.0450(4) Uani d 1
Cl Cl1 0.3105(3) 0.89412(7) 0.2025(2) 0.0612(5) Uani d 1
Cl Cl2 -0.2711(3) 0.95859(7) -0.4521(2) 0.0720(6) Uani d 1
C C6 0.0675(8) 0.8117(2) -0.0461(7) 0.0369(14) Uani d 1
C C7 0.1939(9) 0.7153(3) 0.0411(7) 0.0473(16) Uani d 1
H H7 0.1199 0.7042 -0.0806 0.057 Uiso calc 1
C C5 -0.0926(8) 0.7988(3) -0.2169(7) 0.0443(15) Uani d 1
H H5 -0.1307 0.7588 -0.2472 0.053 Uiso calc 1
C C2 0.0113(9) 0.9185(3) -0.1289(7) 0.0468(16) Uani d 1
H H2 0.0445 0.9588 -0.0990 0.056 Uiso calc 1
C C4 -0.1955(9) 0.8429(3) -0.3414(7) 0.0446(15) Uani d 1
H H4 -0.3005 0.8328 -0.4545 0.053 Uiso calc 1
O O1 0.8046(7) 0.6438(2) 0.7224(6) 0.0768(15) Uani d 1
N N2 0.1847(7) 0.7692(2) 0.0870(6) 0.0429(12) Uani d 1
C C10 0.4560(10) 0.5791(3) 0.3021(8) 0.0499(16) Uani d 1
H H10 0.4750 0.5376 0.3102 0.060 Uiso calc 1
N N1 0.7237(8) 0.6023(2) 0.6127(7) 0.0538(14) Uani d 1
C C1 0.1141(8) 0.8726(2) -0.0056(7) 0.0395(14) Uani d 1
O O2 0.7734(7) 0.5493(2) 0.6444(6) 0.0761(15) Uani d 1
C C9 0.3146(9) 0.6094(3) 0.1475(7) 0.0495(17) Uani d 1
H H9 0.2288 0.5902 0.0393 0.059 Uiso calc 1
C C11 0.5608(9) 0.6182(3) 0.4372(8) 0.0450(15) Uani d 1
C C8 0.3165(9) 0.6706(3) 0.1730(7) 0.0445(15) Uani d 1
C C3 -0.1422(9) 0.9020(3) -0.2976(7) 0.0436(15) Uani d 1

loop_
_atom_site_aniso_label
_atom_site_aniso_U_11
_atom_site_aniso_U_22
_atom_site_aniso_U_33
_atom_site_aniso_U_12
_atom_site_aniso_U_13
_atom_site_aniso_U_23
S1 0.0440(10) 0.0394(9) 0.0480(9) 0.0004(8) 0.0184(8) 0.0007(7)
Cl1 0.0617(12) 0.0609(11) 0.0451(9) -0.0060(9) 0.0118(9) -0.0096(8)
Cl2 0.0749(15) 0.0527(10) 0.0616(11) 0.0061(10) 0.0096(11) 0.0135(9)
C6 0.041(4) 0.038(3) 0.036(3) 0.004(3) 0.022(3) 0.004(3)
C7 0.051(4) 0.050(4) 0.037(3) 0.000(3) 0.017(3) 0.002(3)
C5 0.037(4) 0.039(3) 0.046(3) 0.003(3) 0.009(3) 0.002(3)
C2 0.051(4) 0.042(4) 0.053(4) -0.009(3) 0.029(4) -0.003(3)
C4 0.041(4) 0.047(4) 0.033(3) 0.001(3) 0.007(3) 0.001(3)
O1 0.069(4) 0.067(3) 0.060(3) -0.008(3) 0.001(3) -0.003(3)
N2 0.042(3) 0.037(3) 0.045(3) -0.005(2) 0.016(3) -0.001(2)
C10 0.064(5) 0.036(3) 0.060(4) 0.006(3) 0.038(4) 0.003(3)
N1 0.049(4) 0.055(4) 0.061(4) 0.004(3) 0.029(3) 0.007(3)
C1 0.037(4) 0.044(4) 0.036(3) -0.006(3) 0.016(3) -0.004(3)
O2 0.086(4) 0.053(3) 0.082(3) 0.028(3) 0.033(3) 0.021(2)
C9 0.052(5) 0.053(4) 0.036(3) -0.001(3) 0.014(3) -0.001(3)
C11 0.049(4) 0.039(3) 0.049(4) -0.004(3) 0.025(4) 0.002(3)
C8 0.042(4) 0.042(3) 0.046(4) 0.003(3) 0.018(3) 0.003(3)
C3 0.041(4) 0.049(4) 0.033(3) 0.003(3) 0.011(3) 0.005(3)

loop_
_atom_type_symbol
_atom_type_description
_atom_type_scat_dispersion_real
_atom_type_scat_dispersion_imag
_atom_type_scat_source
C C 0.0033 0.0016 'International Tables Vol C Tables 4.2.6.8 and 6.1.1.4'
H H 0.0000 0.0000 'International Tables Vol C Tables 4.2.6.8 and 6.1.1.4'
N N 0.0061 0.0033 'International Tables Vol C Tables 4.2.6.8 and 6.1.1.4'
O O 0.0106 0.0060 'International Tables Vol C Tables 4.2.6.8 and 6.1.1.4'
Cl Cl 0.1484 0.1585 'International Tables Vol C Tables 4.2.6.8 and 6.1.1.4'
S S 0.1246 0.1234 'International Tables Vol C Tables 4.2.6.8 and 6.1.1.4'

loop_
_geom_angle_atom_site_label_1
_geom_angle_atom_site_label_2
_geom_angle_atom_site_label_3
_geom_angle
C11 S1 C8 89.5(3)
C5 C6 C1 116.3(5)
C5 C6 N2 126.1(5)
C1 C6 N2 117.6(5)
N2 C7 C8 121.7(5)
N2 C7 H7 119.2
C8 C7 H7 119.2
C4 C5 C6 122.5(6)
C4 C5 H5 118.8
C6 C5 H5 118.8
C3 C2 C1 117.8(5)
C3 C2 H2 121.1
C1 C2 H2 121.1
C3 C4 C5 119.3(5)
C3 C4 H4 120.3
C5 C4 H4 120.3
C7 N2 C6 119.9(5)
C11 C10 C9 110.8(6)
C11 C10 H10 124.6
C9 C10 H10 124.6
O2 N1 O1 124.1(6)
O2 N1 C11 118.8(5)
O1 N1 C11 117.1(5)
C2 C1 C6 122.5(5)
C2 C1 Cl1 117.0(4)
C6 C1 Cl1 120.4(4)
C8 C9 C10 112.6(5)
C8 C9 H9 123.7
C10 C9 H9 123.7
C10 C11 N1 125.2(6)
C10 C11 S1 114.8(5)
N1 C11 S1 120.0(4)
C9 C8 C7 127.2(6)
C9 C8 S1 112.2(4)
C7 C8 S1 120.6(5)
C4 C3 C2 121.6(5)
C4 C3 Cl2 120.2(4)
C2 C3 Cl2 118.2(5)

loop_
_geom_bond_atom_site_label_1
_geom_bond_atom_site_label_2
_geom_bond_distance
S1 C11 1.703(6)
S1 C8 1.711(6)
Cl1 C1 1.737(5)
Cl2 C3 1.732(6)
C6 C5 1.397(7)
C6 C1 1.398(7)
C6 N2 1.407(6)
C7 N2 1.267(6)
C7 C8 1.446(7)
C7 H7 0.9300
C5 C4 1.371(7)
C5 H5 0.9300
C2 C3 1.386(7)
C2 C1 1.394(7)
C2 H2 0.9300
C4 C3 1.370(7)
C4 H4 0.9300
O1 N1 1.237(6)
C10 C11 1.344(7)
C10 C9 1.399(7)
C10 H10 0.9300
N1 O2 1.226(6)
N1 C11 1.445(7)
C9 C8 1.372(7)
C9 H9 0.9300

loop_
_geom_hbond_atom_site_label_D
_geom_hbond_atom_site_label_H
_geom_hbond_atom_site_label_A
_geom_hbond_site_symmetry_A
_geom_hbond_distance_DH
_geom_hbond_distance_HA
_geom_hbond_distance_DA
_geom_hbond_angle_DHA
C5 H5 O1 1_454 0.93 2.59 3.508(8) 170.7
C7 H7 O1 1_454 0.93 2.55 3.300(8) 137.9
C2 H2 O2 2_655 0.93 2.56 3.360(7) 144.1

loop_
_geom_torsion_atom_site_label_1
_geom_torsion_atom_site_label_2
_geom_torsion_atom_site_label_3
_geom_torsion_atom_site_label_4
_geom_torsion
C1 C6 C5 C4 2.0(8)
N2 C6 C5 C4 -177.9(5)
C6 C5 C4 C3 -0.7(9)
C8 C7 N2 C6 178.5(5)
C5 C6 N2 C7 22.1(9)
C1 C6 N2 C7 -157.7(5)
C3 C2 C1 C6 -0.2(8)
C3 C2 C1 Cl1 178.2(4)
C5 C6 C1 C2 -1.5(8)
N2 C6 C1 C2 178.4(5)
C5 C6 C1 Cl1 -179.9(3)
N2 C6 C1 Cl1 0.0(7)
C11 C10 C9 C8 -0.8(8)
C9 C10 C11 N1 -177.4(5)
C9 C10 C11 S1 0.6(7)
O2 N1 C11 C10 0.0(9)
O1 N1 C11 C10 -179.9(6)
O2 N1 C11 S1 -177.9(5)
O1 N1 C11 S1 2.2(7)
C8 S1 C11 C10 -0.3(5)
C8 S1 C11 N1 177.9(5)
C10 C9 C8 C7 178.5(5)
C10 C9 C8 S1 0.6(7)
N2 C7 C8 C9 168.4(6)
N2 C7 C8 S1 -13.8(8)
C11 S1 C8 C9 -0.2(5)
C11 S1 C8 C7 -178.3(5)
C5 C4 C3 C2 -1.2(9)
C5 C4 C3 Cl2 -179.6(4)
C1 C2 C3 C4 1.6(8)
C1 C2 C3 Cl2 -180.0(4)

_cod_database_fobs_code 2241786
